data_1512080
loop_
_publ_author_name
'Kuriyama, Masami'
'Matsuo, Seira'
'Shinozawa, Mina'
'Onomura, Osamu'

_publ_section_title
;
 Ether-imidazolium carbenes for suzuki-miyaura cross-coupling of
 heteroaryl chlorides with aryl/heteroarylboron reagents.
;
_journal_issue 11
_journal_name_full 'Organic letters'
_journal_page_first 2716
_journal_page_last 2719
_journal_paper_doi 10.1021/ol4010189
_journal_volume 15
_journal_year 2013
_chemical_formula_moiety 'C55 H58 Cl4 N4 O2 Pd'
_chemical_formula_sum 'C55 H58 Cl4 N4 O2 Pd'
_chemical_formula_weight 1055.30
_space_group_IT_number 2
_symmetry_cell_setting triclinic
_symmetry_Int_Tables_number 2
_symmetry_space_group_name_Hall '-P 1'
_symmetry_space_group_name_H-M 'P -1'
_atom_sites_solution_hydrogens geom
_atom_sites_solution_primary direct
_atom_sites_solution_secondary difmap
_cell_angle_alpha 75.262(6)
_cell_angle_beta 79.729(7)
_cell_angle_gamma 70.965(5)
_cell_formula_units_Z 2
_cell_length_a 11.3639(13)
_cell_length_b 13.2788(15)
_cell_length_c 18.587(2)
_cell_measurement_reflns_used 6821
_cell_measurement_temperature 93
_cell_measurement_theta_max 27.47
_cell_measurement_theta_min 3.04
_cell_volume 2550.2(5)
_computing_cell_refinement CrystalClear
_computing_data_collection 'CrystalClear (Rigaku Inc., 2008)'
_computing_data_reduction CrystalClear
_computing_molecular_graphics 'CrystalStructure 4.0'
_computing_publication_material 'CrystalStructure 4.0 (Rigaku, 2010)'
_computing_structure_refinement 'SHELXL97 (Sheldrick, 2008)'
_computing_structure_solution 'Il Milione (Burla, et al., 2007)'
_diffrn_ambient_temperature 93
_diffrn_detector_area_resol_mean 7.111
_diffrn_measured_fraction_theta_full 0.994
_diffrn_measured_fraction_theta_max 0.994
_diffrn_measurement_device_type 'Rigaku Saturn724'
_diffrn_measurement_method \w
_diffrn_radiation_type 'Mo K\a'
_diffrn_radiation_wavelength 0.71075
_diffrn_reflns_av_R_equivalents 0.0346
_diffrn_reflns_limit_h_max 14
_diffrn_reflns_limit_h_min -14
_diffrn_reflns_limit_k_max 17
_diffrn_reflns_limit_k_min -17
_diffrn_reflns_limit_l_max 24
_diffrn_reflns_limit_l_min -24
_diffrn_reflns_number 32067
_diffrn_reflns_theta_full 27.47
_diffrn_reflns_theta_max 27.47
_diffrn_standards_number 0
_exptl_absorpt_coefficient_mu 0.618
_exptl_absorpt_correction_T_max 0.952
_exptl_absorpt_correction_T_min 0.892
_exptl_absorpt_correction_type multi-scan
_exptl_absorpt_process_details 'REQAB (Rigaku, 1998)'
_exptl_crystal_colour colorless
_exptl_crystal_density_diffrn 1.374
_exptl_crystal_density_method 'not measured'
_exptl_crystal_description prism
_exptl_crystal_F_000 1092.00
_exptl_crystal_size_max 0.160
_exptl_crystal_size_mid 0.130
_exptl_crystal_size_min 0.080
_refine_diff_density_max 1.310
_refine_diff_density_min -1.640
_refine_ls_extinction_method none
_refine_ls_goodness_of_fit_ref 1.071
_refine_ls_hydrogen_treatment constr
_refine_ls_number_parameters 608
_refine_ls_number_reflns 11600
_refine_ls_number_restraints 0
_refine_ls_R_factor_gt 0.0564
_refine_ls_shift/su_max 0.001
_refine_ls_structure_factor_coef Fsqd
_refine_ls_weighting_details 'w = 1/[\s^2^(Fo^2^)+(0.0554P)^2^+4.4007P] where P=(Fo^2^+2Fc^2^)/3'
_refine_ls_weighting_scheme calc
_refine_ls_wR_factor_ref 0.1352
_reflns_number_gt 9371
_reflns_number_total 11600
_reflns_threshold_expression F^2^>2.0\s(F^2^)
_cod_data_source_file ol4010189_si_002.cif
_cod_data_source_block 1189a_compound_7d
_cod_database_code 1512080

loop_
_symmetry_equiv_pos_site_id
_symmetry_equiv_pos_as_xyz
1 +X,+Y,+Z
2 -X,-Y,-Z

loop_
_atom_site_label
_atom_site_type_symbol
_atom_site_fract_x
_atom_site_fract_y
_atom_site_fract_z
_atom_site_U_iso_or_equiv
_atom_site_adp_type
_atom_site_occupancy
_atom_site_symmetry_multiplicity
_atom_site_calc_flag
_atom_site_refinement_flags
Pd1 Pd 0.5000 0.5000 1.0000 0.01892(9) Uani 1.0 2 d .
Pd2 Pd 0.0000 0.5000 0.5000 0.02319(10) Uani 1.0 2 d .
Cl1 Cl 0.35117(8) 0.57530(7) 1.08952(4) 0.02590(18) Uani 1.0 2 d .
Cl2 Cl -0.04367(9) 0.64603(8) 0.55603(5) 0.0344(2) Uani 1.0 2 d .
Cl3 Cl -0.0897(3) 0.09677(16) 0.39112(13) 0.1234(9) Uani 1.0 2 d .
Cl4 Cl -0.1901(2) 0.1477(3) 0.53622(19) 0.1719(13) Uani 1.0 2 d .
O1 O 0.3656(3) 0.8659(2) 1.02628(14) 0.0301(6) Uani 1.0 2 d .
O22 O 0.3915(3) 0.2432(2) 0.45344(14) 0.0360(7) Uani 1.0 2 d .
N1 N 0.3883(3) 0.6615(3) 0.86121(14) 0.0219(6) Uani 1.0 2 d .
N2 N 0.4675(3) 0.7345(3) 0.92344(14) 0.0224(6) Uani 1.0 2 d .
N3 N 0.1598(3) 0.3867(3) 0.63102(15) 0.0248(6) Uani 1.0 2 d .
N4 N 0.2730(3) 0.4072(3) 0.52606(15) 0.0240(6) Uani 1.0 2 d .
C1 C 0.4473(3) 0.6401(3) 0.92283(17) 0.0216(7) Uani 1.0 2 d .
C2 C 0.3722(4) 0.7696(3) 0.82309(18) 0.0262(8) Uani 1.0 2 d .
C3 C 0.4217(4) 0.8162(3) 0.86225(18) 0.0253(7) Uani 1.0 2 d .
C4 C 0.3093(4) 0.8179(3) 0.7532(2) 0.0340(9) Uani 1.0 2 d .
C5 C 0.4330(4) 0.9291(3) 0.8481(2) 0.0339(9) Uani 1.0 2 d .
C6 C 0.3599(3) 0.5765(3) 0.83542(18) 0.0232(7) Uani 1.0 2 d .
C7 C 0.2275(4) 0.6057(3) 0.81591(18) 0.0238(7) Uani 1.0 2 d .
C8 C 0.2039(4) 0.6079(3) 0.74352(19) 0.0270(8) Uani 1.0 2 d .
C9 C 0.0814(4) 0.6324(3) 0.7283(2) 0.0330(9) Uani 1.0 2 d .
C10 C -0.0202(4) 0.6548(4) 0.7818(3) 0.0360(9) Uani 1.0 2 d .
C11 C 0.0048(4) 0.6517(4) 0.8534(3) 0.0371(10) Uani 1.0 2 d .
C12 C 0.1256(4) 0.6280(3) 0.87113(19) 0.0283(8) Uani 1.0 2 d .
C13 C 0.3070(4) 0.5851(4) 0.68101(19) 0.0348(9) Uani 1.0 2 d .
C14 C -0.1522(4) 0.6792(5) 0.7635(3) 0.0550(13) Uani 1.0 2 d .
C15 C 0.1447(4) 0.6256(4) 0.9499(2) 0.0387(10) Uani 1.0 2 d .
C16 C 0.5413(3) 0.7417(3) 0.97590(18) 0.0237(7) Uani 1.0 2 d .
C17 C 0.4897(4) 0.8067(3) 1.02837(18) 0.0248(7) Uani 1.0 2 d .
C18 C 0.5642(4) 0.8101(3) 1.07902(19) 0.0281(8) Uani 1.0 2 d .
C19 C 0.6888(4) 0.7474(3) 1.0776(2) 0.0305(8) Uani 1.0 2 d .
C20 C 0.7396(4) 0.6802(4) 1.0269(2) 0.0307(8) Uani 1.0 2 d .
C21 C 0.6649(4) 0.6788(3) 0.97538(19) 0.0273(8) Uani 1.0 2 d .
C22 C 0.3069(4) 0.9098(3) 1.0889(2) 0.0283(8) Uani 1.0 2 d .
C23 C 0.2781(4) 0.8429(4) 1.1550(3) 0.0357(9) Uani 1.0 2 d .
C24 C 0.2184(5) 0.8889(4) 1.2161(3) 0.0468(11) Uani 1.0 2 d .
C25 C 0.1865(5) 0.9997(4) 1.2099(3) 0.0484(11) Uani 1.0 2 d .
C26 C 0.2165(5) 1.0650(4) 1.1437(3) 0.0496(12) Uani 1.0 2 d .
C27 C 0.2765(4) 1.0211(4) 1.0822(3) 0.0390(10) Uani 1.0 2 d .
C28 C 0.1528(4) 0.4250(3) 0.55644(18) 0.0250(7) Uani 1.0 2 d .
C29 C 0.2849(3) 0.3452(3) 0.64682(18) 0.0242(7) Uani 1.0 2 d .
C30 C 0.3564(4) 0.3581(3) 0.58056(19) 0.0254(7) Uani 1.0 2 d .
C31 C 0.3229(4) 0.3013(4) 0.72423(19) 0.0307(8) Uani 1.0 2 d .
C32 C 0.4942(4) 0.3337(4) 0.5624(2) 0.0336(9) Uani 1.0 2 d .
C33 C 0.0481(4) 0.3891(4) 0.68527(18) 0.0291(8) Uani 1.0 2 d .
C34 C 0.0537(4) 0.2814(4) 0.73907(19) 0.0306(8) Uani 1.0 2 d .
C35 C 0.0358(4) 0.2760(4) 0.8166(2) 0.0327(9) Uani 1.0 2 d .
C36 C 0.0472(4) 0.1750(4) 0.8651(2) 0.0399(11) Uani 1.0 2 d .
C37 C 0.0729(4) 0.0804(4) 0.8401(3) 0.0415(10) Uani 1.0 2 d .
C38 C 0.0856(4) 0.0880(4) 0.7634(3) 0.0417(10) Uani 1.0 2 d .
C39 C 0.0747(4) 0.1873(4) 0.7124(2) 0.0373(9) Uani 1.0 2 d .
C40 C 0.0038(4) 0.3763(4) 0.8483(2) 0.0413(10) Uani 1.0 2 d .
C41 C 0.0820(5) -0.0273(4) 0.8949(3) 0.0540(13) Uani 1.0 2 d .
C42 C 0.0804(5) 0.1907(4) 0.6301(3) 0.0432(10) Uani 1.0 2 d .
C43 C 0.3055(3) 0.4315(3) 0.44664(18) 0.0244(7) Uani 1.0 2 d .
C44 C 0.3596(4) 0.3468(3) 0.40927(19) 0.0279(8) Uani 1.0 2 d .
C45 C 0.3784(4) 0.3695(4) 0.3317(2) 0.0318(8) Uani 1.0 2 d .
C46 C 0.3415(4) 0.4774(4) 0.29295(19) 0.0331(9) Uani 1.0 2 d .
C47 C 0.2894(4) 0.5613(4) 0.3302(2) 0.0332(9) Uani 1.0 2 d .
C48 C 0.2706(4) 0.5381(3) 0.4082(2) 0.0294(8) Uani 1.0 2 d .
C49 C 0.4247(5) 0.1537(4) 0.4208(2) 0.0416(10) Uani 1.0 2 d .
C50 C 0.3348(7) 0.1317(5) 0.3928(3) 0.0676(17) Uani 1.0 2 d .
C51 C 0.3732(11) 0.0361(7) 0.3630(4) 0.108(4) Uani 1.0 2 d .
C52 C 0.4904(13) -0.0330(6) 0.3660(4) 0.120(5) Uani 1.0 2 d .
C53 C 0.5753(10) -0.0083(6) 0.3961(4) 0.121(5) Uani 1.0 2 d .
C54 C 0.5466(6) 0.0863(4) 0.4240(3) 0.0689(18) Uani 1.0 2 d .
C55 C -0.0722(7) 0.1481(6) 0.4631(4) 0.0827(19) Uani 1.0 2 d .
H4A H 0.3110 0.8935 0.7352 0.0408 Uiso 1.0 2 calc R
H4B H 0.2223 0.8162 0.7635 0.0408 Uiso 1.0 2 calc R
H4C H 0.3532 0.7758 0.7150 0.0408 Uiso 1.0 2 calc R
H5A H 0.3822 0.9657 0.8877 0.0407 Uiso 1.0 2 calc R
H5B H 0.4035 0.9704 0.7996 0.0407 Uiso 1.0 2 calc R
H5C H 0.5208 0.9251 0.8476 0.0407 Uiso 1.0 2 calc R
H6A H 0.3757 0.5093 0.8751 0.0279 Uiso 1.0 2 calc R
H6B H 0.4185 0.5600 0.7908 0.0279 Uiso 1.0 2 calc R
H9 H 0.0664 0.6338 0.6794 0.0396 Uiso 1.0 2 calc R
H11 H -0.0631 0.6663 0.8910 0.0445 Uiso 1.0 2 calc R
H13A H 0.3698 0.5157 0.6980 0.0418 Uiso 1.0 2 calc R
H13B H 0.3465 0.6438 0.6667 0.0418 Uiso 1.0 2 calc R
H13C H 0.2719 0.5808 0.6378 0.0418 Uiso 1.0 2 calc R
H14A H -0.1500 0.6553 0.7175 0.0661 Uiso 1.0 2 calc R
H14B H -0.1938 0.7578 0.7565 0.0661 Uiso 1.0 2 calc R
H14C H -0.1985 0.6405 0.8047 0.0661 Uiso 1.0 2 calc R
H15A H 0.2184 0.5650 0.9655 0.0464 Uiso 1.0 2 calc R
H15B H 0.0708 0.6157 0.9838 0.0464 Uiso 1.0 2 calc R
H15C H 0.1575 0.6944 0.9517 0.0464 Uiso 1.0 2 calc R
H18 H 0.5299 0.8553 1.1145 0.0337 Uiso 1.0 2 calc R
H19 H 0.7397 0.7506 1.1118 0.0366 Uiso 1.0 2 calc R
H20 H 0.8242 0.6357 1.0271 0.0369 Uiso 1.0 2 calc R
H21 H 0.6994 0.6342 0.9396 0.0328 Uiso 1.0 2 calc R
H23 H 0.2986 0.7665 1.1587 0.0429 Uiso 1.0 2 calc R
H24 H 0.1996 0.8435 1.2623 0.0561 Uiso 1.0 2 calc R
H25 H 0.1437 1.0310 1.2514 0.0580 Uiso 1.0 2 calc R
H26 H 0.1957 1.1414 1.1401 0.0595 Uiso 1.0 2 calc R
H27 H 0.2965 1.0666 1.0363 0.0467 Uiso 1.0 2 calc R
H31A H 0.4129 0.2897 0.7229 0.0368 Uiso 1.0 2 calc R
H31B H 0.3042 0.2319 0.7448 0.0368 Uiso 1.0 2 calc R
H31C H 0.2766 0.3534 0.7558 0.0368 Uiso 1.0 2 calc R
H32A H 0.5261 0.2706 0.5387 0.0403 Uiso 1.0 2 calc R
H32B H 0.5337 0.3173 0.6085 0.0403 Uiso 1.0 2 calc R
H32C H 0.5138 0.3970 0.5282 0.0403 Uiso 1.0 2 calc R
H33A H -0.0262 0.4111 0.6576 0.0349 Uiso 1.0 2 calc R
H33B H 0.0371 0.4451 0.7143 0.0349 Uiso 1.0 2 calc R
H36 H 0.0367 0.1714 0.9174 0.0479 Uiso 1.0 2 calc R
H38 H 0.1022 0.0237 0.7450 0.0501 Uiso 1.0 2 calc R
H40A H -0.0749 0.4275 0.8309 0.0496 Uiso 1.0 2 calc R
H40B H 0.0709 0.4108 0.8317 0.0496 Uiso 1.0 2 calc R
H40C H -0.0057 0.3559 0.9031 0.0496 Uiso 1.0 2 calc R
H41A H 0.0019 -0.0235 0.9258 0.0648 Uiso 1.0 2 calc R
H41B H 0.1481 -0.0426 0.9270 0.0648 Uiso 1.0 2 calc R
H41C H 0.1019 -0.0856 0.8672 0.0648 Uiso 1.0 2 calc R
H42A H 0.1595 0.2026 0.6045 0.0518 Uiso 1.0 2 calc R
H42B H 0.0103 0.2504 0.6088 0.0518 Uiso 1.0 2 calc R
H42C H 0.0753 0.1214 0.6234 0.0518 Uiso 1.0 2 calc R
H45 H 0.4159 0.3123 0.3054 0.0382 Uiso 1.0 2 calc R
H46 H 0.3525 0.4933 0.2398 0.0397 Uiso 1.0 2 calc R
H47 H 0.2664 0.6346 0.3030 0.0398 Uiso 1.0 2 calc R
H48 H 0.2339 0.5955 0.4345 0.0352 Uiso 1.0 2 calc R
H50 H 0.2509 0.1778 0.3933 0.0811 Uiso 1.0 2 calc R
H51 H 0.3146 0.0204 0.3402 0.1301 Uiso 1.0 2 calc R
H52 H 0.5131 -0.0978 0.3473 0.1445 Uiso 1.0 2 calc R
H53 H 0.6575 -0.0573 0.3983 0.1448 Uiso 1.0 2 calc R
H54 H 0.6073 0.1033 0.4441 0.0826 Uiso 1.0 2 calc R
H55A H -0.0692 0.2239 0.4432 0.0992 Uiso 1.0 2 calc R
H55B H 0.0089 0.1048 0.4827 0.0992 Uiso 1.0 2 calc R

loop_
_atom_site_aniso_label
_atom_site_aniso_U_11
_atom_site_aniso_U_22
_atom_site_aniso_U_33
_atom_site_aniso_U_12
_atom_site_aniso_U_13
_atom_site_aniso_U_23
Pd1 0.02003(18) 0.02575(19) 0.01059(16) -0.00780(14) -0.00230(12) -0.00129(13)
Pd2 0.02075(18) 0.0376(3) 0.01315(17) -0.00978(16) -0.00342(13) -0.00610(14)
Cl1 0.0256(4) 0.0347(5) 0.0144(4) -0.0061(4) -0.0001(3) -0.0050(3)
Cl2 0.0399(5) 0.0428(6) 0.0243(5) -0.0099(5) -0.0093(4) -0.0127(4)
Cl3 0.201(3) 0.0774(12) 0.1098(16) -0.0372(14) -0.0865(17) -0.0085(11)
Cl4 0.0516(12) 0.240(4) 0.202(3) -0.0254(16) 0.0159(15) -0.052(3)
O1 0.0274(13) 0.0379(15) 0.0260(13) -0.0061(11) -0.0079(11) -0.0098(11)
O22 0.0477(17) 0.0303(15) 0.0235(13) -0.0035(13) -0.0080(12) -0.0017(11)
N1 0.0258(15) 0.0245(15) 0.0149(13) -0.0062(12) -0.0055(11) -0.0025(11)
N2 0.0253(15) 0.0281(16) 0.0147(13) -0.0103(12) -0.0059(11) -0.0004(11)
N3 0.0217(14) 0.0371(17) 0.0176(14) -0.0108(13) -0.0046(11) -0.0046(12)
N4 0.0230(14) 0.0343(17) 0.0160(13) -0.0103(13) -0.0035(11) -0.0044(12)
C1 0.0207(16) 0.0283(18) 0.0148(15) -0.0074(14) -0.0008(12) -0.0032(13)
C2 0.0321(19) 0.0270(19) 0.0191(16) -0.0088(15) -0.0069(14) -0.0013(14)
C3 0.0318(19) 0.0263(18) 0.0190(16) -0.0100(15) -0.0085(14) -0.0007(14)
C4 0.052(3) 0.029(2) 0.0235(18) -0.0112(18) -0.0177(17) -0.0011(15)
C5 0.047(3) 0.032(2) 0.0264(19) -0.0174(18) -0.0138(17) 0.0031(15)
C6 0.0250(17) 0.0296(18) 0.0157(15) -0.0070(14) -0.0029(13) -0.0066(13)
C7 0.0296(18) 0.0253(18) 0.0189(16) -0.0066(14) -0.0071(14) -0.0075(13)
C8 0.036(2) 0.0301(19) 0.0185(16) -0.0101(16) -0.0064(14) -0.0075(14)
C9 0.040(3) 0.037(2) 0.0253(18) -0.0059(17) -0.0165(16) -0.0108(16)
C10 0.032(2) 0.044(3) 0.036(2) -0.0007(18) -0.0160(17) -0.0205(18)
C11 0.0264(19) 0.052(3) 0.034(2) 0.0002(18) -0.0064(16) -0.0237(19)
C12 0.0271(18) 0.037(2) 0.0230(17) -0.0053(16) -0.0057(14) -0.0127(15)
C13 0.047(3) 0.047(3) 0.0181(17) -0.0190(19) -0.0018(16) -0.0149(16)
C14 0.033(3) 0.080(4) 0.056(3) 0.002(3) -0.020(2) -0.034(3)
C15 0.029(2) 0.068(3) 0.0230(19) -0.014(2) -0.0012(15) -0.0181(19)
C16 0.0247(17) 0.0310(19) 0.0170(15) -0.0134(15) -0.0055(13) 0.0014(13)
C17 0.0263(18) 0.0293(19) 0.0200(16) -0.0117(15) -0.0052(13) -0.0009(14)
C18 0.034(2) 0.036(2) 0.0190(16) -0.0152(16) -0.0063(14) -0.0038(14)
C19 0.032(2) 0.042(3) 0.0222(17) -0.0196(17) -0.0110(15) 0.0017(15)
C20 0.0260(18) 0.040(3) 0.0271(18) -0.0143(16) -0.0063(15) 0.0002(16)
C21 0.0275(18) 0.036(2) 0.0197(16) -0.0138(16) -0.0030(14) -0.0011(14)
C22 0.0261(18) 0.031(2) 0.0316(19) -0.0095(15) -0.0057(15) -0.0094(15)
C23 0.040(3) 0.029(2) 0.038(3) -0.0108(17) 0.0003(17) -0.0098(17)
C24 0.049(3) 0.048(3) 0.043(3) -0.019(3) 0.011(2) -0.012(2)
C25 0.046(3) 0.052(3) 0.050(3) -0.012(3) 0.007(2) -0.028(3)
C26 0.059(3) 0.033(3) 0.062(3) -0.013(3) -0.005(3) -0.021(3)
C27 0.044(3) 0.035(3) 0.040(3) -0.0172(19) -0.0043(19) -0.0049(18)
C28 0.0259(17) 0.037(2) 0.0145(15) -0.0127(15) 0.0001(13) -0.0060(14)
C29 0.0245(17) 0.0296(19) 0.0197(16) -0.0089(15) -0.0079(13) -0.0024(14)
C30 0.0237(17) 0.0321(19) 0.0223(17) -0.0078(15) -0.0078(14) -0.0058(14)
C31 0.0300(19) 0.042(3) 0.0202(17) -0.0099(17) -0.0087(14) -0.0029(15)
C32 0.0239(18) 0.041(3) 0.032(2) -0.0090(17) -0.0062(15) -0.0004(17)
C33 0.0259(18) 0.046(3) 0.0173(16) -0.0118(16) -0.0003(14) -0.0086(15)
C34 0.0265(18) 0.046(3) 0.0210(17) -0.0138(17) -0.0039(14) -0.0048(16)
C35 0.0234(18) 0.056(3) 0.0210(17) -0.0162(17) -0.0014(14) -0.0058(17)
C36 0.029(2) 0.071(3) 0.0188(18) -0.024(2) -0.0029(15) 0.0041(19)
C37 0.030(2) 0.053(3) 0.037(3) -0.0160(19) -0.0035(17) 0.004(2)
C38 0.041(3) 0.045(3) 0.038(3) -0.015(2) -0.0043(18) -0.0032(19)
C39 0.035(2) 0.052(3) 0.0248(19) -0.0172(19) -0.0034(16) -0.0021(17)
C40 0.037(3) 0.067(3) 0.0202(18) -0.020(2) 0.0023(16) -0.0077(18)
C41 0.047(3) 0.060(4) 0.040(3) -0.016(3) -0.002(2) 0.013(3)
C42 0.057(3) 0.047(3) 0.030(2) -0.018(3) -0.0085(19) -0.0067(18)
C43 0.0207(16) 0.036(2) 0.0166(16) -0.0112(15) -0.0018(13) -0.0028(14)
C44 0.0258(18) 0.033(2) 0.0201(17) -0.0061(15) -0.0047(14) -0.0001(14)
C45 0.0260(19) 0.041(3) 0.0227(18) -0.0058(16) 0.0011(14) -0.0044(16)
C46 0.0258(19) 0.050(3) 0.0173(17) -0.0121(17) -0.0015(14) 0.0044(16)
C47 0.0278(19) 0.040(3) 0.0272(19) -0.0121(17) -0.0059(15) 0.0068(16)
C48 0.0236(18) 0.036(2) 0.0283(19) -0.0095(16) -0.0038(14) -0.0052(16)
C49 0.063(3) 0.030(2) 0.0205(18) -0.007(2) 0.0047(18) -0.0015(16)
C50 0.117(6) 0.046(3) 0.045(3) -0.027(4) -0.022(3) -0.008(3)
C51 0.231(11) 0.075(5) 0.042(4) -0.072(7) -0.012(5) -0.018(4)
C52 0.261(14) 0.034(4) 0.035(4) -0.027(6) 0.035(6) -0.008(3)
C53 0.178(10) 0.038(4) 0.055(5) 0.035(5) 0.052(5) 0.017(3)
C54 0.072(4) 0.043(3) 0.046(3) 0.015(3) 0.018(3) 0.012(3)
C55 0.084(5) 0.072(4) 0.107(6) -0.037(4) -0.018(4) -0.021(4)

loop_
_atom_type_symbol
_atom_type_description
_atom_type_scat_dispersion_real
_atom_type_scat_dispersion_imag
_atom_type_scat_source
C C 0.0033 0.0016
;
International Tables for Crystallography
(1992, Vol. C, Tables 4.2.6.8 and 6.1.1.4)
;
H H 0.0000 0.0000
;
International Tables for Crystallography
(1992, Vol. C, Table 6.1.1.4)
;
Cl Cl 0.1484 0.1585
;
International Tables for Crystallography
(1992, Vol. C, Tables 4.2.6.8 and 6.1.1.4)
;
N N 0.0061 0.0033
;
International Tables for Crystallography
(1992, Vol. C, Tables 4.2.6.8 and 6.1.1.4)
;
O O 0.0106 0.0060
;
International Tables for Crystallography
(1992, Vol. C, Tables 4.2.6.8 and 6.1.1.4)
;
Pd Pd -0.9988 1.0072
;
International Tables for Crystallography
(1992, Vol. C, Tables 4.2.6.8 and 6.1.1.4)
;

loop_
_geom_angle_atom_site_label_1
_geom_angle_atom_site_label_2
_geom_angle_atom_site_label_3
_geom_angle
_geom_angle_publ_flag
_geom_angle_site_symmetry_1
_geom_angle_site_symmetry_3
Cl1 Pd1 Cl1 180.00(5) yes . 2_667
Cl1 Pd1 C1 90.71(9) yes . .
Cl1 Pd1 C1 89.29(9) yes . 2_667
Cl1 Pd1 C1 89.29(9) yes 2_667 .
Cl1 Pd1 C1 90.71(9) yes 2_667 2_667
C1 Pd1 C1 180.0(2) yes . 2_667
Cl2 Pd2 Cl2 180.00(5) yes . 2_566
Cl2 Pd2 C28 89.48(12) yes . .
Cl2 Pd2 C28 90.52(12) yes . 2_566
Cl2 Pd2 C28 90.52(12) yes 2_566 .
Cl2 Pd2 C28 89.48(12) yes 2_566 2_566
C28 Pd2 C28 180.0(2) yes . 2_566
C17 O1 C22 116.3(3) yes . .
C44 O22 C49 119.6(3) yes . .
C1 N1 C2 110.6(4) yes . .
C1 N1 C6 122.8(3) yes . .
C2 N1 C6 126.3(3) yes . .
C1 N2 C3 111.4(4) yes . .
C1 N2 C16 122.0(3) yes . .
C3 N2 C16 126.1(4) yes . .
C28 N3 C29 110.7(3) yes . .
C28 N3 C33 122.6(3) yes . .
C29 N3 C33 126.7(3) yes . .
C28 N4 C30 111.7(3) yes . .
C28 N4 C43 121.9(3) yes . .
C30 N4 C43 126.3(3) yes . .
Pd1 C1 N1 130.0(3) yes . .
Pd1 C1 N2 124.9(3) yes . .
N1 C1 N2 105.1(3) yes . .
N1 C2 C3 107.1(3) yes . .
N1 C2 C4 123.3(4) yes . .
C3 C2 C4 129.6(4) yes . .
N2 C3 C2 105.8(4) yes . .
N2 C3 C5 123.0(4) yes . .
C2 C3 C5 131.2(3) yes . .
N1 C6 C7 115.0(3) yes . .
C6 C7 C8 121.0(3) yes . .
C6 C7 C12 120.0(4) yes . .
C8 C7 C12 119.0(4) yes . .
C7 C8 C9 119.3(4) yes . .
C7 C8 C13 122.6(4) yes . .
C9 C8 C13 118.1(4) yes . .
C8 C9 C10 122.6(4) yes . .
C9 C10 C11 117.4(4) yes . .
C9 C10 C14 121.1(4) yes . .
C11 C10 C14 121.5(4) yes . .
C10 C11 C12 122.1(4) yes . .
C7 C12 C11 119.6(4) yes . .
C7 C12 C15 121.5(4) yes . .
C11 C12 C15 118.8(4) yes . .
N2 C16 C17 121.4(3) yes . .
N2 C16 C21 118.4(4) yes . .
C17 C16 C21 120.1(4) yes . .
O1 C17 C16 116.9(4) yes . .
O1 C17 C18 123.4(4) yes . .
C16 C17 C18 119.6(3) yes . .
C17 C18 C19 119.8(4) yes . .
C18 C19 C20 120.8(4) yes . .
C19 C20 C21 119.0(4) yes . .
C16 C21 C20 120.6(4) yes . .
O1 C22 C23 120.1(4) yes . .
O1 C22 C27 118.5(4) yes . .
C23 C22 C27 121.4(4) yes . .
C22 C23 C24 118.9(4) yes . .
C23 C24 C25 120.3(4) yes . .
C24 C25 C26 119.9(5) yes . .
C25 C26 C27 120.9(5) yes . .
C22 C27 C26 118.6(4) yes . .
Pd2 C28 N3 129.3(3) yes . .
Pd2 C28 N4 125.8(3) yes . .
N3 C28 N4 104.8(3) yes . .
N3 C29 C30 106.8(3) yes . .
N3 C29 C31 123.4(3) yes . .
C30 C29 C31 129.7(4) yes . .
N4 C30 C29 106.0(3) yes . .
N4 C30 C32 122.6(3) yes . .
C29 C30 C32 131.3(4) yes . .
N3 C33 C34 114.0(3) yes . .
C33 C34 C35 120.0(4) yes . .
C33 C34 C39 120.5(4) yes . .
C35 C34 C39 119.5(4) yes . .
C34 C35 C36 118.9(5) yes . .
C34 C35 C40 121.7(4) yes . .
C36 C35 C40 119.4(4) yes . .
C35 C36 C37 122.6(4) yes . .
C36 C37 C38 117.7(4) yes . .
C36 C37 C41 120.8(4) yes . .
C38 C37 C41 121.5(5) yes . .
C37 C38 C39 122.1(5) yes . .
C34 C39 C38 119.2(4) yes . .
C34 C39 C42 121.6(4) yes . .
C38 C39 C42 119.2(5) yes . .
N4 C43 C44 119.4(3) yes . .
N4 C43 C48 119.1(4) yes . .
C44 C43 C48 121.1(4) yes . .
O22 C44 C43 116.2(3) yes . .
O22 C44 C45 124.2(4) yes . .
C43 C44 C45 119.6(4) yes . .
C44 C45 C46 119.1(4) yes . .
C45 C46 C47 121.2(4) yes . .
C46 C47 C48 119.6(4) yes . .
C43 C48 C47 119.4(4) yes . .
O22 C49 C50 119.0(4) yes . .
O22 C49 C54 117.2(5) yes . .
C50 C49 C54 123.5(5) yes . .
C49 C50 C51 116.5(7) yes . .
C50 C51 C52 122.1(11) yes . .
C51 C52 C53 118.9(8) yes . .
C52 C53 C54 122.7(8) yes . .
C49 C54 C53 116.2(7) yes . .
Cl3 C55 Cl4 114.1(5) yes . .
C2 C4 H4A 109.474 no . .
C2 C4 H4B 109.465 no . .
C2 C4 H4C 109.472 no . .
H4A C4 H4B 109.466 no . .
H4A C4 H4C 109.477 no . .
H4B C4 H4C 109.473 no . .
C3 C5 H5A 109.470 no . .
C3 C5 H5B 109.475 no . .
C3 C5 H5C 109.473 no . .
H5A C5 H5B 109.470 no . .
H5A C5 H5C 109.473 no . .
H5B C5 H5C 109.467 no . .
N1 C6 H6A 108.531 no . .
N1 C6 H6B 108.524 no . .
C7 C6 H6A 108.536 no . .
C7 C6 H6B 108.523 no . .
H6A C6 H6B 107.526 no . .
C8 C9 H9 118.685 no . .
C10 C9 H9 118.676 no . .
C10 C11 H11 118.971 no . .
C12 C11 H11 118.969 no . .
C8 C13 H13A 109.468 no . .
C8 C13 H13B 109.466 no . .
C8 C13 H13C 109.474 no . .
H13A C13 H13B 109.470 no . .
H13A C13 H13C 109.471 no . .
H13B C13 H13C 109.479 no . .
C10 C14 H14A 109.476 no . .
C10 C14 H14B 109.469 no . .
C10 C14 H14C 109.467 no . .
H14A C14 H14B 109.479 no . .
H14A C14 H14C 109.468 no . .
H14B C14 H14C 109.467 no . .
C12 C15 H15A 109.466 no . .
C12 C15 H15B 109.469 no . .
C12 C15 H15C 109.472 no . .
H15A C15 H15B 109.474 no . .
H15A C15 H15C 109.474 no . .
H15B C15 H15C 109.473 no . .
C17 C18 H18 120.096 no . .
C19 C18 H18 120.091 no . .
C18 C19 H19 119.619 no . .
C20 C19 H19 119.630 no . .
C19 C20 H20 120.489 no . .
C21 C20 H20 120.474 no . .
C16 C21 H21 119.692 no . .
C20 C21 H21 119.685 no . .
C22 C23 H23 120.568 no . .
C24 C23 H23 120.578 no . .
C23 C24 H24 119.833 no . .
C25 C24 H24 119.831 no . .
C24 C25 H25 120.043 no . .
C26 C25 H25 120.050 no . .
C25 C26 H26 119.575 no . .
C27 C26 H26 119.572 no . .
C22 C27 H27 120.685 no . .
C26 C27 H27 120.682 no . .
C29 C31 H31A 109.467 no . .
C29 C31 H31B 109.469 no . .
C29 C31 H31C 109.465 no . .
H31A C31 H31B 109.471 no . .
H31A C31 H31C 109.485 no . .
H31B C31 H31C 109.469 no . .
C30 C32 H32A 109.467 no . .
C30 C32 H32B 109.471 no . .
C30 C32 H32C 109.473 no . .
H32A C32 H32B 109.471 no . .
H32A C32 H32C 109.472 no . .
H32B C32 H32C 109.473 no . .
N3 C33 H33A 108.752 no . .
N3 C33 H33B 108.761 no . .
C34 C33 H33A 108.758 no . .
C34 C33 H33B 108.769 no . .
H33A C33 H33B 107.663 no . .
C35 C36 H36 118.706 no . .
C37 C36 H36 118.703 no . .
C37 C38 H38 118.968 no . .
C39 C38 H38 118.974 no . .
C35 C40 H40A 109.464 no . .
C35 C40 H40B 109.464 no . .
C35 C40 H40C 109.468 no . .
H40A C40 H40B 109.476 no . .
H40A C40 H40C 109.483 no . .
H40B C40 H40C 109.473 no . .
C37 C41 H41A 109.472 no . .
C37 C41 H41B 109.476 no . .
C37 C41 H41C 109.466 no . .
H41A C41 H41B 109.472 no . .
H41A C41 H41C 109.471 no . .
H41B C41 H41C 109.471 no . .
C39 C42 H42A 109.476 no . .
C39 C42 H42B 109.477 no . .
C39 C42 H42C 109.470 no . .
H42A C42 H42B 109.465 no . .
H42A C42 H42C 109.471 no . .
H42B C42 H42C 109.470 no . .
C44 C45 H45 120.447 no . .
C46 C45 H45 120.462 no . .
C45 C46 H46 119.412 no . .
C47 C46 H46 119.408 no . .
C46 C47 H47 120.213 no . .
C48 C47 H47 120.206 no . .
C43 C48 H48 120.286 no . .
C47 C48 H48 120.287 no . .
C49 C50 H50 121.769 no . .
C51 C50 H50 121.766 no . .
C50 C51 H51 118.958 no . .
C52 C51 H51 118.970 no . .
C51 C52 H52 120.557 no . .
C53 C52 H52 120.567 no . .
C52 C53 H53 118.637 no . .
C54 C53 H53 118.643 no . .
C49 C54 H54 121.891 no . .
C53 C54 H54 121.887 no . .
Cl3 C55 H55A 108.709 no . .
Cl3 C55 H55B 108.714 no . .
Cl4 C55 H55A 108.720 no . .
Cl4 C55 H55B 108.722 no . .
H55A C55 H55B 107.638 no . .

loop_
_geom_bond_atom_site_label_1
_geom_bond_atom_site_label_2
_geom_bond_distance
_geom_bond_publ_flag
_geom_bond_site_symmetry_2
Pd1 Cl1 2.3170(8) yes .
Pd1 Cl1 2.3170(8) yes 2_667
Pd1 C1 2.024(3) yes .
Pd1 C1 2.024(3) yes 2_667
Pd2 Cl2 2.3036(12) yes .
Pd2 Cl2 2.3036(12) yes 2_566
Pd2 C28 2.025(4) yes .
Pd2 C28 2.025(4) yes 2_566
Cl3 C55 1.715(9) yes .
Cl4 C55 1.729(8) yes .
O1 C17 1.375(4) yes .
O1 C22 1.398(5) yes .
O22 C44 1.379(4) yes .
O22 C49 1.384(6) yes .
N1 C1 1.351(5) yes .
N1 C2 1.398(5) yes .
N1 C6 1.475(6) yes .
N2 C1 1.349(6) yes .
N2 C3 1.399(4) yes .
N2 C16 1.433(6) yes .
N3 C28 1.357(5) yes .
N3 C29 1.402(5) yes .
N3 C33 1.470(5) yes .
N4 C28 1.349(5) yes .
N4 C30 1.398(5) yes .
N4 C43 1.436(4) yes .
C2 C3 1.353(7) yes .
C2 C4 1.489(6) yes .
C3 C5 1.498(6) yes .
C6 C7 1.513(6) yes .
C7 C8 1.409(6) yes .
C7 C12 1.410(5) yes .
C8 C9 1.386(6) yes .
C8 C13 1.509(5) yes .
C9 C10 1.387(6) yes .
C10 C11 1.397(7) yes .
C10 C14 1.510(7) yes .
C11 C12 1.385(6) yes .
C12 C15 1.510(6) yes .
C16 C17 1.391(5) yes .
C16 C21 1.379(5) yes .
C17 C18 1.392(6) yes .
C18 C19 1.389(5) yes .
C19 C20 1.384(6) yes .
C20 C21 1.395(6) yes .
C22 C23 1.377(6) yes .
C22 C27 1.381(6) yes .
C23 C24 1.389(7) yes .
C24 C25 1.376(7) yes .
C25 C26 1.372(7) yes .
C26 C27 1.383(7) yes .
C29 C30 1.354(5) yes .
C29 C31 1.493(5) yes .
C30 C32 1.486(5) yes .
C33 C34 1.511(6) yes .
C34 C35 1.406(6) yes .
C34 C39 1.394(7) yes .
C35 C36 1.394(6) yes .
C35 C40 1.503(7) yes .
C36 C37 1.374(8) yes .
C37 C38 1.388(7) yes .
C37 C41 1.514(7) yes .
C38 C39 1.396(6) yes .
C39 C42 1.510(6) yes .
C43 C44 1.386(6) yes .
C43 C48 1.376(5) yes .
C44 C45 1.389(5) yes .
C45 C46 1.391(6) yes .
C46 C47 1.373(6) yes .
C47 C48 1.395(5) yes .
C49 C50 1.364(10) yes .
C49 C54 1.385(7) yes .
C50 C51 1.421(10) yes .
C51 C52 1.350(16) yes .
C52 C53 1.357(18) yes .
C53 C54 1.400(10) yes .
C4 H4A 0.980 no .
C4 H4B 0.980 no .
C4 H4C 0.980 no .
C5 H5A 0.980 no .
C5 H5B 0.980 no .
C5 H5C 0.980 no .
C6 H6A 0.990 no .
C6 H6B 0.990 no .
C9 H9 0.950 no .
C11 H11 0.950 no .
C13 H13A 0.980 no .
C13 H13B 0.980 no .
C13 H13C 0.980 no .
C14 H14A 0.980 no .
C14 H14B 0.980 no .
C14 H14C 0.980 no .
C15 H15A 0.980 no .
C15 H15B 0.980 no .
C15 H15C 0.980 no .
C18 H18 0.950 no .
C19 H19 0.950 no .
C20 H20 0.950 no .
C21 H21 0.950 no .
C23 H23 0.950 no .
C24 H24 0.950 no .
C25 H25 0.950 no .
C26 H26 0.950 no .
C27 H27 0.950 no .
C31 H31A 0.980 no .
C31 H31B 0.980 no .
C31 H31C 0.980 no .
C32 H32A 0.980 no .
C32 H32B 0.980 no .
C32 H32C 0.980 no .
C33 H33A 0.990 no .
C33 H33B 0.990 no .
C36 H36 0.950 no .
C38 H38 0.950 no .
C40 H40A 0.980 no .
C40 H40B 0.980 no .
C40 H40C 0.980 no .
C41 H41A 0.980 no .
C41 H41B 0.980 no .
C41 H41C 0.980 no .
C42 H42A 0.980 no .
C42 H42B 0.980 no .
C42 H42C 0.980 no .
C45 H45 0.950 no .
C46 H46 0.950 no .
C47 H47 0.950 no .
C48 H48 0.950 no .
C50 H50 0.950 no .
C51 H51 0.950 no .
C52 H52 0.950 no .
C53 H53 0.950 no .
C54 H54 0.950 no .
C55 H55A 0.990 no .
C55 H55B 0.990 no .

loop_
_geom_contact_atom_site_label_1
_geom_contact_atom_site_label_2
_geom_contact_distance
_geom_contact_publ_flag
_geom_contact_site_symmetry_2
Pd1 N1 3.073(3) no 2_667
Pd1 N2 3.007(3) no 2_667
Pd1 C6 3.468(4) no .
Pd1 C6 3.468(4) no 2_667
Pd1 C16 3.301(4) no .
Pd1 C16 3.301(4) no 2_667
Pd1 C21 3.377(5) no .
Pd1 C21 3.377(5) no 2_667
Pd2 N3 3.069(3) no 2_566
Pd2 N4 3.019(3) no 2_566
Pd2 C33 3.449(4) no .
Pd2 C33 3.449(4) no 2_566
Pd2 C43 3.322(4) no .
Pd2 C43 3.322(4) no 2_566
Pd2 C48 3.365(4) no .
Pd2 C48 3.365(4) no 2_566
Cl1 N1 3.594(3) no 2_667
Cl1 N2 3.577(3) no .
Cl1 C6 3.560(4) no 2_667
Cl1 C15 3.598(5) no .
Cl2 N3 3.558(3) no .
Cl2 N4 3.575(4) no 2_566
Cl2 C33 3.592(4) no .
Cl2 C42 3.599(4) no 2_566
Cl2 C43 3.463(5) no 2_566
Cl2 C44 3.507(4) no 2_566
O1 N2 2.762(4) no .
O1 C3 3.193(5) no .
O1 C5 3.219(5) no .
O22 N4 2.704(4) no .
O22 C30 3.028(5) no .
O22 C32 3.147(6) no .
N1 C12 3.127(6) no .
N1 C15 3.073(5) no .
N1 C16 3.519(6) no .
N2 C6 3.564(6) no .
N3 C39 3.058(6) no .
N3 C42 3.024(7) no .
N3 C43 3.525(4) no .
N4 C33 3.562(5) no .
C1 C15 3.447(6) no .
C1 C17 3.495(6) no .
C1 C21 3.046(6) no .
C2 C7 3.166(7) no .
C2 C16 3.584(6) no .
C3 C17 3.276(6) no .
C3 C21 3.496(5) no .
C4 C5 3.290(7) no .
C4 C6 3.092(5) no .
C4 C7 3.133(6) no .
C4 C8 3.429(7) no .
C5 C16 3.064(5) no .
C5 C17 3.406(5) no .
C6 C13 3.003(6) no .
C6 C15 2.957(5) no .
C7 C10 2.824(6) no .
C8 C11 2.779(5) no .
C9 C12 2.771(6) no .
C16 C19 2.770(6) no .
C17 C20 2.788(5) no .
C17 C23 3.058(5) no .
C17 C27 3.326(5) no .
C18 C21 2.772(6) no .
C18 C22 2.782(5) no .
C18 C23 3.242(6) no .
C18 C27 3.547(5) no .
C22 C25 2.749(7) no .
C23 C26 2.762(7) no .
C24 C27 2.768(6) no .
C28 C42 3.366(7) no .
C28 C44 3.413(5) no .
C28 C48 3.087(5) no .
C29 C34 3.109(6) no .
C29 C39 3.538(7) no .
C29 C43 3.593(5) no .
C30 C44 3.219(6) no .
C30 C48 3.554(5) no .
C31 C32 3.289(5) no .
C31 C33 3.105(6) no .
C31 C34 3.114(6) no .
C31 C35 3.483(6) no .
C32 C43 3.054(6) no .
C32 C44 3.406(6) no .
C33 C40 2.952(6) no .
C33 C42 2.955(7) no .
C34 C37 2.813(6) no .
C35 C38 2.769(7) no .
C36 C39 2.767(6) no .
C43 C46 2.749(5) no .
C44 C47 2.778(5) no .
C44 C50 3.055(8) no .
C44 C54 3.389(6) no .
C45 C48 2.783(6) no .
C45 C49 2.854(6) no .
C45 C50 3.241(8) no .
C49 C52 2.747(9) no .
C50 C53 2.760(11) no .
C51 C54 2.766(14) no .
Cl2 C55 3.319(9) no 2_566
O22 C53 3.586(7) no 2_656
C4 C54 3.529(6) no 2_666
C10 C40 3.524(7) no .
C13 C29 3.496(7) no .
C13 C31 3.598(7) no .
C19 C31 3.560(5) no 2_667
C24 C37 3.514(8) no 2_567
C24 C38 3.327(7) no 2_567
C25 C38 3.559(8) no 2_567
C29 C13 3.496(7) no .
C31 C13 3.598(7) no .
C31 C19 3.560(5) no 2_667
C37 C24 3.514(8) no 2_567
C38 C24 3.327(7) no 2_567
C38 C25 3.559(8) no 2_567
C40 C10 3.524(7) no .
C49 C53 3.460(8) no 2_656
C53 O22 3.586(7) no 2_656
C53 C49 3.460(8) no 2_656
C53 C54 3.419(9) no 2_656
C54 C4 3.529(6) no 2_666
C54 C53 3.419(9) no 2_656
C54 C54 3.402(7) no 2_656
C55 Cl2 3.319(9) no 2_566
Pd1 H6A 2.8835 no .
Pd1 H6A 2.8835 no 2_667
Pd1 H15A 3.1693 no .
Pd1 H15A 3.1693 no 2_667
Pd1 H21 3.2060 no .
Pd1 H21 3.2060 no 2_667
Pd2 H33A 2.8675 no .
Pd2 H33A 2.8675 no 2_566
Pd2 H42B 3.3931 no .
Pd2 H42B 3.3931 no 2_566
Pd2 H48 3.2265 no .
Pd2 H48 3.2265 no 2_566
Cl1 H6A 3.0672 no 2_667
Cl1 H6B 3.4650 no 2_667
Cl1 H15A 3.0243 no .
Cl1 H15C 3.4038 no .
Cl1 H21 3.2067 no 2_667
Cl1 H23 2.9756 no .
Cl2 H33A 3.1729 no .
Cl2 H33B 3.4624 no .
Cl2 H42A 3.3613 no 2_566
Cl2 H42B 3.0345 no 2_566
Cl2 H48 3.5145 no .
Cl2 H50 2.9400 no 2_566
O1 H5A 2.5838 no .
O1 H5C 3.5003 no .
O1 H18 2.6455 no .
O1 H23 2.5908 no .
O1 H27 2.5671 no .
O22 H32A 2.5503 no .
O22 H32C 3.4652 no .
O22 H42A 3.5554 no .
O22 H45 2.6653 no .
O22 H50 2.5683 no .
O22 H54 2.5568 no .
N1 H4A 3.3238 no .
N1 H4B 2.8064 no .
N1 H4C 2.7826 no .
N1 H15A 2.8533 no .
N1 H15C 2.8208 no .
N2 H5A 2.8380 no .
N2 H5B 3.3284 no .
N2 H5C 2.7640 no .
N2 H21 2.5690 no .
N3 H31A 3.3266 no .
N3 H31B 2.8670 no .
N3 H31C 2.7448 no .
N3 H42A 2.6149 no .
N3 H42B 2.9947 no .
N4 H32A 2.8707 no .
N4 H32B 3.3064 no .
N4 H32C 2.7023 no .
N4 H42A 3.2810 no .
N4 H48 2.5936 no .
C1 H6A 2.5363 no .
C1 H6B 3.0174 no .
C1 H15A 2.9905 no .
C1 H15C 3.1106 no .
C1 H21 2.9104 no .
C2 H5A 3.1726 no .
C2 H5B 2.7190 no .
C2 H5C 3.2164 no .
C2 H6A 3.3334 no .
C2 H6B 2.8578 no .
C2 H15C 3.3111 no .
C3 H4A 2.6817 no .
C3 H4B 3.1605 no .
C3 H4C 3.1881 no .
C3 H21 3.5704 no .
C4 H5B 2.9353 no .
C4 H6B 3.1742 no .
C4 H13B 3.0202 no .
C5 H4A 2.9171 no .
C6 H4B 3.1141 no .
C6 H4C 2.9894 no .
C6 H13A 2.8427 no .
C6 H13B 3.0517 no .
C6 H15A 2.6530 no .
C6 H15C 3.1647 no .
C7 H4B 2.7006 no .
C7 H4C 3.1077 no .
C7 H9 3.2656 no .
C7 H11 3.2705 no .
C7 H13A 2.7673 no .
C7 H13B 2.8585 no .
C7 H13C 3.3429 no .
C7 H15A 2.6833 no .
C7 H15B 3.3166 no .
C7 H15C 2.9287 no .
C8 H4B 2.9592 no .
C8 H4C 3.1109 no .
C8 H6A 3.1482 no .
C8 H6B 2.5676 no .
C9 H4B 3.5615 no .
C9 H11 3.2378 no .
C9 H13A 3.1520 no .
C9 H13B 3.0644 no .
C9 H13C 2.5112 no .
C9 H14A 2.5857 no .
C9 H14B 3.0477 no .
C9 H14C 3.2226 no .
C11 H9 3.2375 no .
C11 H14A 3.3090 no .
C11 H14B 2.8989 no .
C11 H14C 2.6862 no .
C11 H15A 3.2125 no .
C11 H15B 2.5478 no .
C11 H15C 2.9953 no .
C12 H4B 3.1495 no .
C12 H6A 2.7681 no .
C12 H6B 3.3287 no .
C12 H20 3.4464 no 2_667
C13 H4B 3.5547 no .
C13 H4C 2.9815 no .
C13 H6B 2.4855 no .
C13 H9 2.6012 no .
C14 H9 2.6639 no .
C14 H11 2.6844 no .
C15 H6A 2.8908 no .
C15 H11 2.6190 no .
C15 H20 3.2931 no 2_667
C15 H21 3.5993 no 2_667
C16 H5A 3.1419 no .
C16 H5C 2.9239 no .
C16 H18 3.2648 no .
C16 H20 3.2677 no .
C17 H5A 3.0707 no .
C17 H5C 3.3379 no .
C17 H19 3.2616 no .
C17 H21 3.2571 no .
C17 H23 3.0150 no .
C17 H27 3.4574 no .
C18 H20 3.2686 no .
C18 H23 3.2788 no .
C19 H6A 3.5775 no 2_667
C19 H21 3.2528 no .
C20 H6A 3.2151 no 2_667
C20 H15A 3.1022 no 2_667
C20 H18 3.2657 no .
C21 H5C 3.6000 no .
C21 H6A 3.3076 no 2_667
C21 H15A 3.0588 no 2_667
C21 H19 3.2542 no .
C22 H18 2.4957 no .
C22 H24 3.2412 no .
C22 H26 3.2366 no .
C23 H18 2.8746 no .
C23 H25 3.2562 no .
C23 H27 3.2627 no .
C24 H26 3.2343 no .
C25 H23 3.2577 no .
C25 H27 3.2548 no .
C26 H24 3.2352 no .
C27 H18 3.0511 no .
C27 H23 3.2624 no .
C27 H25 3.2523 no .
C28 H33A 2.5323 no .
C28 H33B 3.0339 no .
C28 H42A 2.8390 no .
C28 H42B 3.1125 no .
C28 H48 3.0192 no .
C29 H32A 3.1330 no .
C29 H32B 2.7150 no .
C29 H32C 3.2332 no .
C29 H33A 3.3346 no .
C29 H33B 2.9003 no .
C29 H42A 3.0252 no .
C30 H31A 2.6902 no .
C30 H31B 3.1434 no .
C30 H31C 3.2122 no .
C30 H42A 3.4146 no .
C31 H32B 2.9442 no .
C31 H33B 3.1971 no .
C31 H40B 3.3204 no .
C32 H31A 2.9276 no .
C33 H31B 3.1722 no .
C33 H31C 2.9637 no .
C33 H40A 2.9033 no .
C33 H40B 2.8728 no .
C33 H42A 3.0260 no .
C33 H42B 2.7677 no .
C34 H31B 2.7207 no .
C34 H31C 3.0731 no .
C34 H36 3.2642 no .
C34 H38 3.2600 no .
C34 H40A 2.7852 no .
C34 H40B 2.7921 no .
C34 H40C 3.3303 no .
C34 H42A 2.8700 no .
C34 H42B 2.7089 no .
C34 H42C 3.3143 no .
C35 H31B 3.0348 no .
C35 H31C 3.1565 no .
C35 H33A 3.1096 no .
C35 H33B 2.5486 no .
C36 H31B 3.5146 no .
C36 H38 3.2205 no .
C36 H40A 3.1253 no .
C36 H40B 3.1252 no .
C36 H40C 2.5303 no .
C36 H41A 2.7661 no .
C36 H41B 2.7572 no .
C36 H41C 3.3012 no .
C38 H31B 3.5207 no .
C38 H36 3.2210 no .
C38 H41A 3.1353 no .
C38 H41B 3.1681 no .
C38 H41C 2.5806 no .
C38 H42A 3.0672 no .
C38 H42B 3.1869 no .
C38 H42C 2.5425 no .
C39 H31B 3.0442 no .
C39 H33A 2.8003 no .
C39 H33B 3.3180 no .
C40 H31C 3.2271 no .
C40 H33A 3.5197 no .
C40 H33B 2.4319 no .
C40 H36 2.6314 no .
C41 H36 2.6463 no .
C41 H38 2.6799 no .
C42 H33A 2.9194 no .
C42 H38 2.6391 no .
C43 H32A 3.1546 no .
C43 H32C 2.8852 no .
C43 H45 3.2591 no .
C43 H47 3.2521 no .
C44 H32A 3.0863 no .
C44 H32C 3.3596 no .
C44 H46 3.2529 no .
C44 H48 3.2616 no .
C44 H50 2.9882 no .
C44 H54 3.5276 no .
C45 H47 3.2647 no .
C45 H50 3.1977 no .
C46 H33A 3.4544 no 2_566
C46 H48 3.2518 no .
C47 H33A 2.8670 no 2_566
C47 H45 3.2636 no .
C48 H32C 3.5804 no .
C48 H33A 3.0382 no 2_566
C48 H42B 3.4977 no 2_566
C48 H46 3.2497 no .
C49 H32A 3.5130 no .
C49 H45 2.5857 no .
C49 H51 3.2249 no .
C49 H53 3.2244 no .
C50 H45 2.8579 no .
C50 H52 3.2831 no .
C50 H54 3.2788 no .
C51 H53 3.1837 no .
C52 H50 3.2801 no .
C52 H54 3.2773 no .
C53 H51 3.1867 no .
C54 H32A 3.5627 no .
C54 H45 3.3122 no .
C54 H50 3.2807 no .
C54 H52 3.2753 no .
H4A H5A 3.5083 no .
H4A H5B 2.3119 no .
H4B H5B 3.5812 no .
H4B H6B 3.3732 no .
H4B H13B 3.0901 no .
H4B H15C 3.5183 no .
H4C H5B 3.5811 no .
H4C H6B 2.7709 no .
H4C H13A 3.4897 no .
H4C H13B 2.1899 no .
H5A H27 3.2318 no .
H6A H13A 3.2832 no .
H6A H15A 2.2944 no .
H6A H15C 3.2815 no .
H6A H20 3.4311 no 2_667
H6A H21 3.5907 no 2_667
H6B H13A 2.1674 no .
H6B H13B 2.4493 no .
H6B H13C 3.4534 no .
H9 H13A 3.3304 no .
H9 H13B 3.1938 no .
H9 H13C 2.2599 no .
H9 H14A 2.3779 no .
H9 H14B 3.1657 no .
H9 H14C 3.4531 no .
H11 H14A 3.5880 no .
H11 H14B 2.9213 no .
H11 H14C 2.5614 no .
H11 H15A 3.4330 no .
H11 H15B 2.3277 no .
H11 H15C 3.0869 no .
H15A H20 2.8260 no 2_667
H15A H21 2.7531 no 2_667
H15B H20 3.2049 no 2_667
H18 H19 2.3346 no .
H18 H23 3.1201 no .
H18 H27 3.3867 no .
H19 H20 2.3360 no .
H20 H21 2.3475 no .
H23 H24 2.3453 no .
H24 H25 2.3241 no .
H25 H26 2.3167 no .
H26 H27 2.3370 no .
H31A H32A 3.4782 no .
H31A H32B 2.3294 no .
H31B H32B 3.5518 no .
H31B H33B 3.4272 no .
H31B H40B 3.4054 no .
H31B H42A 3.4812 no .
H31C H33B 2.7563 no .
H31C H40B 2.4983 no .
H32A H54 2.9919 no .
H33A H40A 3.2203 no .
H33A H40B 3.5980 no .
H33A H42A 3.1515 no .
H33A H42B 2.4131 no .
H33A H47 2.9154 no 2_566
H33A H48 3.1870 no 2_566
H33B H40A 2.3070 no .
H33B H40B 2.1890 no .
H33B H40C 3.4061 no .
H36 H40A 3.3007 no .
H36 H40B 3.2879 no .
H36 H40C 2.2917 no .
H36 H41A 2.7053 no .
H36 H41B 2.6799 no .
H36 H41C 3.5761 no .
H38 H41A 3.3185 no .
H38 H41B 3.3612 no .
H38 H41C 2.3643 no .
H38 H42A 3.1838 no .
H38 H42B 3.4022 no .
H38 H42C 2.3193 no .
H40A H46 3.3763 no 2_566
H42B H47 3.3477 no 2_566
H42B H48 2.9646 no 2_566
H45 H46 2.3394 no .
H45 H50 2.9971 no .
H46 H47 2.3181 no .
H47 H48 2.3525 no .
H50 H51 2.3814 no .
H51 H52 2.2931 no .
H52 H53 2.2959 no .
H53 H54 2.3570 no .
Cl1 H40A 3.2312 no 2_567
Cl1 H46 2.7290 no 1_556
Cl2 H9 2.7466 no .
Cl2 H14A 3.0459 no .
Cl2 H55A 2.4676 no 2_566
Cl2 H55B 3.3413 no 2_566
Cl3 H4B 3.2531 no 2_566
Cl3 H4C 3.5811 no 2_566
Cl3 H9 3.5636 no 2_566
Cl3 H25 3.4241 no 1_544
Cl3 H38 3.3639 no 2_556
Cl3 H42C 2.9275 no 2_556
Cl3 H54 3.3872 no 1_455
Cl3 H55B 3.0787 no 2_556
Cl4 H32A 3.1015 no 1_455
Cl4 H32B 3.4870 no 1_455
Cl4 H42B 3.5941 no .
Cl4 H42C 3.5514 no .
Cl4 H48 3.4518 no 2_566
Cl4 H51 3.2488 no 2_556
Cl4 H54 3.3750 no 1_455
Cl4 H55B 3.3830 no 2_556
O1 H41B 3.0853 no 1_565
O22 H53 3.2996 no 2_656
N1 H45 3.4865 no 2_666
N1 H46 3.5306 no 2_666
N3 H9 3.4038 no .
N3 H13C 3.2631 no .
N4 H13C 3.4700 no .
C2 H41C 3.1391 no 1_565
C2 H45 3.2006 no 2_666
C3 H41B 3.2616 no 1_565
C3 H41C 3.4297 no 1_565
C4 H38 2.9578 no 1_565
C4 H41C 3.0522 no 1_565
C4 H45 3.1858 no 2_666
C4 H54 3.5916 no 2_666
C5 H18 3.2812 no 2_677
C5 H41B 3.2509 no 1_565
C6 H46 3.2478 no 2_666
C7 H40B 3.5185 no .
C8 H31C 3.1638 no .
C8 H33B 3.4926 no .
C8 H40B 3.3664 no .
C9 H33B 2.7743 no .
C9 H40B 3.1031 no .
C9 H55A 3.2736 no 2_566
C10 H26 3.2954 no 2_577
C10 H33B 3.1710 no .
C10 H40A 3.1545 no .
C10 H40B 3.0095 no .
C11 H20 3.5009 no 1_455
C11 H26 2.9574 no 2_577
C11 H40A 3.5187 no .
C11 H40B 3.1527 no .
C12 H40B 3.4131 no .
C13 H31C 3.1402 no .
C14 H21 3.4076 no 1_455
C14 H26 3.1969 no 2_577
C14 H33B 3.3930 no .
C14 H40A 3.1403 no .
C14 H45 3.4211 no 2_566
C14 H50 3.2120 no 2_566
C15 H40C 2.9277 no 2_567
C16 H27 3.5423 no 2_677
C17 H27 3.2824 no 2_677
C18 H5A 3.4453 no 2_677
C18 H27 2.9109 no 2_677
C19 H27 2.8446 no 2_677
C19 H31B 3.3986 no 2_667
C19 H31C 3.0847 no 2_667
C19 H40B 3.2881 no 2_667
C19 H40C 3.4592 no 2_667
C20 H11 3.0629 no 1_655
C20 H15B 3.5646 no 1_655
C20 H26 3.5160 no 2_677
C20 H27 3.1798 no 2_677
C20 H40B 3.4228 no 2_667
C20 H40C 3.3476 no 2_667
C21 H11 3.1793 no 1_655
C21 H14C 3.3590 no 1_655
C21 H26 3.3860 no 2_677
C21 H27 3.4965 no 2_677
C22 H41A 3.3686 no 2_567
C22 H41B 3.5983 no 1_565
C23 H47 3.3872 no 1_556
C24 H38 3.4459 no 2_567
C24 H47 3.2625 no 1_556
C25 H14B 3.4607 no 2_577
C25 H38 3.3334 no 2_567
C25 H41A 3.4816 no 2_567
C25 H41C 3.5358 no 2_567
C25 H51 3.1497 no 1_566
C26 H5C 3.0656 no 2_677
C26 H11 3.3704 no 2_577
C26 H14B 3.2701 no 2_577
C26 H41A 3.2443 no 2_567
C26 H41C 3.5768 no 2_567
C27 H5C 3.1839 no 2_677
C27 H41A 3.1834 no 2_567
C28 H13C 3.5421 no .
C29 H13A 3.1315 no .
C29 H13C 3.0461 no .
C29 H52 3.3263 no 2_656
C30 H13A 3.4371 no .
C30 H13C 3.1915 no .
C30 H52 3.3089 no 2_656
C31 H13A 2.9696 no .
C31 H13C 3.5485 no .
C31 H18 3.5290 no 2_667
C31 H19 2.9571 no 2_667
C31 H52 3.1939 no 2_656
C32 H32C 3.5235 no 2_666
C32 H48 3.5248 no 2_666
C32 H52 3.1742 no 2_656
C33 H9 3.2959 no .
C35 H19 2.9638 no 2_667
C36 H19 3.0292 no 2_667
C37 H5A 3.5198 no 1_545
C37 H5B 3.5757 no 1_545
C38 H4A 3.0660 no 1_545
C38 H4B 3.4323 no 1_545
C38 H5B 3.5491 no 1_545
C38 H24 3.1568 no 2_567
C38 H25 3.5393 no 2_567
C39 H24 3.2111 no 2_567
C39 H53 3.5522 no 2_656
C40 H14C 3.4935 no .
C40 H15B 3.1040 no 2_567
C40 H19 2.9691 no 2_667
C40 H20 3.2303 no 2_667
C41 H4B 3.4427 no 1_545
C41 H5A 3.3618 no 1_545
C41 H15C 3.4317 no 1_545
C41 H41A 3.4743 no 2_557
C42 H24 3.5417 no 2_567
C42 H53 2.9589 no 2_656
C42 H55B 3.5298 no .
C44 H13B 3.4154 no 2_666
C45 H4C 3.1382 no 2_666
C45 H6B 3.1356 no 2_666
C45 H13A 3.5596 no 2_666
C45 H13B 3.0788 no 2_666
C45 H14A 3.0380 no 2_566
C45 H14C 3.5801 no 2_566
C46 H6B 2.8465 no 2_666
C46 H13A 3.3472 no 2_666
C46 H13B 3.5127 no 2_666
C46 H14A 3.2703 no 2_566
C46 H14C 3.5413 no 2_566
C47 H24 3.4982 no 1_554
C47 H32B 3.4356 no 2_666
C48 H32B 3.3117 no 2_666
C48 H32C 3.3291 no 2_666
C49 H4C 3.4178 no 2_666
C49 H53 3.3604 no 2_656
C50 H14A 3.3650 no 2_566
C50 H14B 3.2256 no 2_566
C51 H5B 3.5828 no 2_666
C51 H14B 3.3857 no 2_566
C52 H4A 3.3912 no 2_666
C52 H5B 3.1063 no 2_666
C52 H32A 3.2489 no 2_656
C52 H54 3.4879 no 2_656
C53 H4A 2.8666 no 2_666
C53 H4C 3.5002 no 2_666
C53 H5B 3.5182 no 2_666
C53 H42A 3.2663 no 2_656
C53 H54 3.5100 no 2_656
C54 H4A 3.1021 no 2_666
C54 H4C 3.0380 no 2_666
C55 H9 3.4009 no 2_566
C55 H42C 3.5601 no .
C55 H55B 3.1259 no 2_556
H4A C38 3.0660 no 1_565
H4A C52 3.3912 no 2_666
H4A C53 2.8666 no 2_666
H4A C54 3.1021 no 2_666
H4A H38 2.4459 no 1_565
H4A H41C 3.0953 no 1_565
H4A H45 3.5141 no 2_666
H4A H53 2.9086 no 2_666
H4A H54 3.2900 no 2_666
H4B Cl3 3.2531 no 2_566
H4B C38 3.4323 no 1_565
H4B C41 3.4427 no 1_565
H4B H38 2.6084 no 1_565
H4B H41C 2.5424 no 1_565
H4C Cl3 3.5811 no 2_566
H4C C45 3.1382 no 2_666
H4C C49 3.4178 no 2_666
H4C C53 3.5002 no 2_666
H4C C54 3.0380 no 2_666
H4C H45 2.5030 no 2_666
H4C H54 3.0173 no 2_666
H5A C18 3.4453 no 2_677
H5A C37 3.5198 no 1_565
H5A C41 3.3618 no 1_565
H5A H18 2.8526 no 2_677
H5A H19 3.5674 no 2_677
H5A H41B 2.6604 no 1_565
H5A H41C 3.5683 no 1_565
H5B C37 3.5757 no 1_565
H5B C38 3.5491 no 1_565
H5B C51 3.5828 no 2_666
H5B C52 3.1063 no 2_666
H5B C53 3.5182 no 2_666
H5B H18 3.4550 no 2_677
H5B H31B 3.2285 no 1_565
H5B H38 3.5421 no 1_565
H5B H41B 3.4239 no 1_565
H5B H52 2.9994 no 2_666
H5C C26 3.0656 no 2_677
H5C C27 3.1839 no 2_677
H5C H18 3.0238 no 2_677
H5C H26 3.0851 no 2_677
H5C H27 3.2945 no 2_677
H6A H46 3.4232 no 2_666
H6B C45 3.1356 no 2_666
H6B C46 2.8465 no 2_666
H6B H45 2.9917 no 2_666
H6B H46 2.4641 no 2_666
H9 Cl2 2.7466 no .
H9 Cl3 3.5636 no 2_566
H9 N3 3.4038 no .
H9 C33 3.2959 no .
H9 C55 3.4009 no 2_566
H9 H33A 3.5774 no .
H9 H33B 2.5392 no .
H9 H40B 3.5312 no .
H9 H55A 2.5662 no 2_566
H11 C20 3.0629 no 1_455
H11 C21 3.1793 no 1_455
H11 C26 3.3704 no 2_577
H11 H20 2.6193 no 1_455
H11 H21 2.8221 no 1_455
H11 H26 2.4857 no 2_577
H13A C29 3.1315 no .
H13A C30 3.4371 no .
H13A C31 2.9696 no .
H13A C45 3.5596 no 2_666
H13A C46 3.3472 no 2_666
H13A H31A 2.8068 no .
H13A H31C 2.6122 no .
H13A H32B 3.3306 no .
H13A H46 3.5067 no 2_666
H13B C44 3.4154 no 2_666
H13B C45 3.0788 no 2_666
H13B C46 3.5127 no 2_666
H13B H45 3.0958 no 2_666
H13C N3 3.2631 no .
H13C N4 3.4700 no .
H13C C28 3.5421 no .
H13C C29 3.0461 no .
H13C C30 3.1915 no .
H13C C31 3.5485 no .
H13C H31C 3.2403 no .
H13C H32C 3.5862 no 2_666
H13C H33B 3.5872 no .
H13C H55A 3.1066 no 2_566
H14A Cl2 3.0459 no .
H14A C45 3.0380 no 2_566
H14A C46 3.2703 no 2_566
H14A C50 3.3650 no 2_566
H14A H33A 3.4683 no .
H14A H33B 2.9123 no .
H14A H40A 3.1677 no .
H14A H45 3.0011 no 2_566
H14A H46 3.3651 no 2_566
H14A H50 2.7070 no 2_566
H14B C25 3.4607 no 2_577
H14B C26 3.2701 no 2_577
H14B C50 3.2256 no 2_566
H14B C51 3.3857 no 2_566
H14B H21 3.5691 no 1_455
H14B H25 3.0013 no 2_577
H14B H26 2.6007 no 2_577
H14B H45 3.4164 no 2_566
H14B H50 2.8240 no 2_566
H14B H51 3.0562 no 2_566
H14C C21 3.3590 no 1_455
H14C C40 3.4935 no .
H14C C45 3.5801 no 2_566
H14C C46 3.5413 no 2_566
H14C H21 2.5617 no 1_455
H14C H26 3.3215 no 2_577
H14C H33B 3.5782 no .
H14C H40A 2.6758 no .
H14C H40B 3.5502 no .
H14C H45 3.2895 no 2_566
H14C H46 3.1927 no 2_566
H15A H40C 3.2346 no 2_567
H15B C20 3.5646 no 1_455
H15B C40 3.1040 no 2_567
H15B H20 2.7182 no 1_455
H15B H36 3.5277 no 2_567
H15B H40A 3.3511 no 2_567
H15B H40B 3.5030 no 2_567
H15B H40C 2.1860 no 2_567
H15C C41 3.4317 no 1_565
H15C H36 3.4187 no 2_567
H15C H40C 2.9799 no 2_567
H15C H41A 3.5290 no 1_565
H15C H41B 3.3736 no 1_565
H15C H41C 2.8661 no 1_565
H18 C5 3.2812 no 2_677
H18 C31 3.5290 no 2_667
H18 H5A 2.8526 no 2_677
H18 H5B 3.4550 no 2_677
H18 H5C 3.0238 no 2_677
H18 H27 3.2717 no 2_677
H18 H31A 3.1921 no 2_667
H18 H31B 3.2444 no 2_667
H18 H31C 3.5833 no 2_667
H19 C31 2.9571 no 2_667
H19 C35 2.9638 no 2_667
H19 C36 3.0292 no 2_667
H19 C40 2.9691 no 2_667
H19 H5A 3.5674 no 2_677
H19 H27 3.1613 no 2_677
H19 H31A 3.2563 no 2_667
H19 H31B 2.6777 no 2_667
H19 H31C 2.5037 no 2_667
H19 H36 2.9607 no 2_667
H19 H40B 2.6416 no 2_667
H19 H40C 2.8849 no 2_667
H20 C11 3.5009 no 1_655
H20 C40 3.2303 no 2_667
H20 H11 2.6193 no 1_655
H20 H15B 2.7182 no 1_655
H20 H40B 2.9166 no 2_667
H20 H40C 2.6699 no 2_667
H21 C14 3.4076 no 1_655
H21 H11 2.8221 no 1_655
H21 H14B 3.5691 no 1_655
H21 H14C 2.5617 no 1_655
H21 H26 3.4556 no 2_677
H23 H46 3.4514 no 1_556
H23 H47 2.8418 no 1_556
H24 C38 3.1568 no 2_567
H24 C39 3.2111 no 2_567
H24 C42 3.5417 no 2_567
H24 C47 3.4982 no 1_556
H24 H38 3.3150 no 2_567
H24 H42B 3.3703 no 2_567
H24 H42C 3.4163 no 2_567
H24 H47 2.5704 no 1_556
H25 Cl3 3.4241 no 1_566
H25 C38 3.5393 no 2_567
H25 H14B 3.0013 no 2_577
H25 H38 3.0942 no 2_567
H25 H51 2.7133 no 1_566
H26 C10 3.2954 no 2_577
H26 C11 2.9574 no 2_577
H26 C14 3.1969 no 2_577
H26 C20 3.5160 no 2_677
H26 C21 3.3860 no 2_677
H26 H5C 3.0851 no 2_677
H26 H11 2.4857 no 2_577
H26 H14B 2.6007 no 2_577
H26 H14C 3.3215 no 2_577
H26 H21 3.4556 no 2_677
H27 C16 3.5423 no 2_677
H27 C17 3.2824 no 2_677
H27 C18 2.9109 no 2_677
H27 C19 2.8446 no 2_677
H27 C20 3.1798 no 2_677
H27 C21 3.4965 no 2_677
H27 H5C 3.2945 no 2_677
H27 H18 3.2717 no 2_677
H27 H19 3.1613 no 2_677
H27 H41A 3.5396 no 2_567
H31A H13A 2.8068 no .
H31A H18 3.1921 no 2_667
H31A H19 3.2563 no 2_667
H31A H52 2.9667 no 2_656
H31B C19 3.3986 no 2_667
H31B H5B 3.2285 no 1_545
H31B H18 3.2444 no 2_667
H31B H19 2.6777 no 2_667
H31B H52 2.8783 no 2_656
H31C C8 3.1638 no .
H31C C13 3.1402 no .
H31C C19 3.0847 no 2_667
H31C H13A 2.6122 no .
H31C H13C 3.2403 no .
H31C H18 3.5833 no 2_667
H31C H19 2.5037 no 2_667
H32A Cl4 3.1015 no 1_655
H32A C52 3.2489 no 2_656
H32A H52 2.7945 no 2_656
H32B Cl4 3.4870 no 1_655
H32B C47 3.4356 no 2_666
H32B C48 3.3117 no 2_666
H32B H13A 3.3306 no .
H32B H47 3.3293 no 2_666
H32B H48 3.1194 no 2_666
H32B H52 3.0148 no 2_656
H32C C32 3.5235 no 2_666
H32C C48 3.3291 no 2_666
H32C H13C 3.5862 no 2_666
H32C H32C 2.6045 no 2_666
H32C H48 3.1066 no 2_666
H33A H9 3.5774 no .
H33A H14A 3.4683 no .
H33B C8 3.4926 no .
H33B C9 2.7743 no .
H33B C10 3.1710 no .
H33B C14 3.3930 no .
H33B H9 2.5392 no .
H33B H13C 3.5872 no .
H33B H14A 2.9123 no .
H33B H14C 3.5782 no .
H36 H15B 3.5277 no 2_567
H36 H15C 3.4187 no 2_567
H36 H19 2.9607 no 2_667
H36 H41A 3.1193 no 2_557
H38 Cl3 3.3639 no 2_556
H38 C4 2.9578 no 1_545
H38 C24 3.4459 no 2_567
H38 C25 3.3334 no 2_567
H38 H4A 2.4459 no 1_545
H38 H4B 2.6084 no 1_545
H38 H5B 3.5421 no 1_545
H38 H24 3.3150 no 2_567
H38 H25 3.0942 no 2_567
H38 H53 3.5134 no 2_656
H40A Cl1 3.2312 no 2_567
H40A C10 3.1545 no .
H40A C11 3.5187 no .
H40A C14 3.1403 no .
H40A H14A 3.1677 no .
H40A H14C 2.6758 no .
H40A H15B 3.3511 no 2_567
H40B C7 3.5185 no .
H40B C8 3.3664 no .
H40B C9 3.1031 no .
H40B C10 3.0095 no .
H40B C11 3.1527 no .
H40B C12 3.4131 no .
H40B C19 3.2881 no 2_667
H40B C20 3.4228 no 2_667
H40B H9 3.5312 no .
H40B H14C 3.5502 no .
H40B H15B 3.5030 no 2_567
H40B H19 2.6416 no 2_667
H40B H20 2.9166 no 2_667
H40C C15 2.9277 no 2_567
H40C C19 3.4592 no 2_667
H40C C20 3.3476 no 2_667
H40C H15A 3.2346 no 2_567
H40C H15B 2.1860 no 2_567
H40C H15C 2.9799 no 2_567
H40C H19 2.8849 no 2_667
H40C H20 2.6699 no 2_667
H41A C22 3.3686 no 2_567
H41A C25 3.4816 no 2_567
H41A C26 3.2443 no 2_567
H41A C27 3.1834 no 2_567
H41A C41 3.4743 no 2_557
H41A H15C 3.5290 no 1_545
H41A H27 3.5396 no 2_567
H41A H36 3.1193 no 2_557
H41A H41A 2.9696 no 2_557
H41A H41B 3.1224 no 2_557
H41B O1 3.0853 no 1_545
H41B C3 3.2616 no 1_545
H41B C5 3.2509 no 1_545
H41B C22 3.5983 no 1_545
H41B H5A 2.6604 no 1_545
H41B H5B 3.4239 no 1_545
H41B H15C 3.3736 no 1_545
H41B H41A 3.1224 no 2_557
H41C C2 3.1391 no 1_545
H41C C3 3.4297 no 1_545
H41C C4 3.0522 no 1_545
H41C C25 3.5358 no 2_567
H41C C26 3.5768 no 2_567
H41C H4A 3.0953 no 1_545
H41C H4B 2.5424 no 1_545
H41C H5A 3.5683 no 1_545
H41C H15C 2.8661 no 1_545
H42A C53 3.2663 no 2_656
H42A H53 2.3328 no 2_656
H42B Cl4 3.5941 no .
H42B H24 3.3703 no 2_567
H42B H55A 3.4876 no .
H42B H55B 3.4023 no .
H42C Cl3 2.9275 no 2_556
H42C Cl4 3.5514 no .
H42C C55 3.5601 no .
H42C H24 3.4163 no 2_567
H42C H53 2.8559 no 2_656
H42C H55B 2.9277 no .
H45 N1 3.4865 no 2_666
H45 C2 3.2006 no 2_666
H45 C4 3.1858 no 2_666
H45 C14 3.4211 no 2_566
H45 H4A 3.5141 no 2_666
H45 H4C 2.5030 no 2_666
H45 H6B 2.9917 no 2_666
H45 H13B 3.0958 no 2_666
H45 H14A 3.0011 no 2_566
H45 H14B 3.4164 no 2_566
H45 H14C 3.2895 no 2_566
H46 Cl1 2.7290 no 1_554
H46 N1 3.5306 no 2_666
H46 C6 3.2478 no 2_666
H46 H6A 3.4232 no 2_666
H46 H6B 2.4641 no 2_666
H46 H13A 3.5067 no 2_666
H46 H14A 3.3651 no 2_566
H46 H14C 3.1927 no 2_566
H46 H23 3.4514 no 1_554
H47 C23 3.3872 no 1_554
H47 C24 3.2625 no 1_554
H47 H23 2.8418 no 1_554
H47 H24 2.5704 no 1_554
H47 H32B 3.3293 no 2_666
H48 Cl4 3.4518 no 2_566
H48 C32 3.5248 no 2_666
H48 H32B 3.1194 no 2_666
H48 H32C 3.1066 no 2_666
H48 H55A 3.5712 no 2_566
H50 C14 3.2120 no 2_566
H50 H14A 2.7070 no 2_566
H50 H14B 2.8240 no 2_566
H50 H55A 3.4779 no .
H50 H55B 3.2491 no .
H51 Cl4 3.2488 no 2_556
H51 C25 3.1497 no 1_544
H51 H14B 3.0562 no 2_566
H51 H25 2.7133 no 1_544
H52 C29 3.3263 no 2_656
H52 C30 3.3089 no 2_656
H52 C31 3.1939 no 2_656
H52 C32 3.1742 no 2_656
H52 H5B 2.9994 no 2_666
H52 H31A 2.9667 no 2_656
H52 H31B 2.8783 no 2_656
H52 H32A 2.7945 no 2_656
H52 H32B 3.0148 no 2_656
H53 O22 3.2996 no 2_656
H53 C39 3.5522 no 2_656
H53 C42 2.9589 no 2_656
H53 C49 3.3604 no 2_656
H53 H4A 2.9086 no 2_666
H53 H38 3.5134 no 2_656
H53 H42A 2.3328 no 2_656
H53 H42C 2.8559 no 2_656
H54 Cl3 3.3872 no 1_655
H54 Cl4 3.3750 no 1_655
H54 C4 3.5916 no 2_666
H54 C52 3.4879 no 2_656
H54 C53 3.5100 no 2_656
H54 H4A 3.2900 no 2_666
H54 H4C 3.0173 no 2_666
H55A Cl2 2.4676 no 2_566
H55A C9 3.2736 no 2_566
H55A H9 2.5662 no 2_566
H55A H13C 3.1066 no 2_566
H55A H42B 3.4876 no .
H55A H48 3.5712 no 2_566
H55A H50 3.4779 no .
H55B Cl2 3.3413 no 2_566
H55B Cl3 3.0787 no 2_556
H55B Cl4 3.3830 no 2_556
H55B C42 3.5298 no .
H55B C55 3.1259 no 2_556
H55B H42B 3.4023 no .
H55B H42C 2.9277 no .
H55B H50 3.2491 no .
H55B H55B 2.7579 no 2_556

loop_
_geom_torsion_atom_site_label_1
_geom_torsion_atom_site_label_2
_geom_torsion_atom_site_label_3
_geom_torsion_atom_site_label_4
_geom_torsion
_geom_torsion_publ_flag
_geom_torsion_site_symmetry_1
_geom_torsion_site_symmetry_3
_geom_torsion_site_symmetry_4
Cl1 Pd1 C1 N1 -111.1(3) no . . .
Cl1 Pd1 C1 N2 69.7(2) no . . .
Cl1 Pd1 C1 N1 -68.9(3) no . 2_667 2_667
Cl1 Pd1 C1 N2 110.3(2) no . 2_667 2_667
Cl1 Pd1 C1 N1 68.9(3) no 2_667 . .
Cl1 Pd1 C1 N2 -110.3(2) no 2_667 . .
Cl1 Pd1 C1 N1 111.1(3) no 2_667 2_667 2_667
Cl1 Pd1 C1 N2 -69.7(2) no 2_667 2_667 2_667
Cl2 Pd2 C28 N3 66.2(4) no . . .
Cl2 Pd2 C28 N4 -110.4(3) no . . .
Cl2 Pd2 C28 N3 113.8(4) no . 2_566 2_566
Cl2 Pd2 C28 N4 -69.6(3) no . 2_566 2_566
Cl2 Pd2 C28 N3 -113.8(4) no 2_566 . .
Cl2 Pd2 C28 N4 69.6(3) no 2_566 . .
Cl2 Pd2 C28 N3 -66.2(4) no 2_566 2_566 2_566
Cl2 Pd2 C28 N4 110.4(3) no 2_566 2_566 2_566
C17 O1 C22 C23 -72.9(5) no . . .
C17 O1 C22 C27 108.6(4) no . . .
C22 O1 C17 C16 165.2(3) no . . .
C22 O1 C17 C18 -15.5(5) no . . .
C44 O22 C49 C50 -70.2(5) no . . .
C44 O22 C49 C54 114.9(4) no . . .
C49 O22 C44 C43 168.4(4) no . . .
C49 O22 C44 C45 -11.5(6) no . . .
C1 N1 C2 C3 -0.3(4) no . . .
C1 N1 C2 C4 -179.6(3) no . . .
C2 N1 C1 Pd1 -179.0(3) no . . .
C2 N1 C1 N2 0.3(3) no . . .
C1 N1 C6 C7 132.6(3) no . . .
C6 N1 C1 Pd1 -5.5(5) no . . .
C6 N1 C1 N2 173.9(3) no . . .
C2 N1 C6 C7 -54.9(4) no . . .
C6 N1 C2 C3 -173.7(3) no . . .
C6 N1 C2 C4 7.1(5) no . . .
C1 N2 C3 C2 -0.1(4) no . . .
C1 N2 C3 C5 -179.0(3) no . . .
C3 N2 C1 Pd1 179.3(3) no . . .
C3 N2 C1 N1 -0.1(4) no . . .
C1 N2 C16 C17 -117.0(4) no . . .
C1 N2 C16 C21 60.4(4) no . . .
C16 N2 C1 Pd1 6.7(4) no . . .
C16 N2 C1 N1 -172.7(3) no . . .
C3 N2 C16 C17 71.5(4) no . . .
C3 N2 C16 C21 -111.0(4) no . . .
C16 N2 C3 C2 172.1(3) no . . .
C16 N2 C3 C5 -6.8(5) no . . .
C28 N3 C29 C30 -0.1(5) no . . .
C28 N3 C29 C31 177.5(4) no . . .
C29 N3 C28 Pd2 -177.0(3) no . . .
C29 N3 C28 N4 0.1(5) no . . .
C28 N3 C33 C34 130.2(4) no . . .
C33 N3 C28 Pd2 3.8(6) no . . .
C33 N3 C28 N4 -179.1(4) no . . .
C29 N3 C33 C34 -48.9(6) no . . .
C33 N3 C29 C30 179.1(4) no . . .
C33 N3 C29 C31 -3.3(6) no . . .
C28 N4 C30 C29 0.1(5) no . . .
C28 N4 C30 C32 -177.5(4) no . . .
C30 N4 C28 Pd2 177.1(3) no . . .
C30 N4 C28 N3 -0.1(5) no . . .
C28 N4 C43 C44 -108.4(4) no . . .
C28 N4 C43 C48 64.9(6) no . . .
C43 N4 C28 Pd2 -6.2(6) no . . .
C43 N4 C28 N3 176.5(3) no . . .
C30 N4 C43 C44 67.7(6) no . . .
C30 N4 C43 C48 -119.0(4) no . . .
C43 N4 C30 C29 -176.4(4) no . . .
C43 N4 C30 C32 6.0(6) no . . .
N1 C2 C3 N2 0.3(4) no . . .
N1 C2 C3 C5 179.0(3) no . . .
C4 C2 C3 N2 179.4(4) no . . .
C4 C2 C3 C5 -1.8(6) no . . .
N1 C6 C7 C8 120.7(3) no . . .
N1 C6 C7 C12 -61.2(4) no . . .
C6 C7 C8 C9 178.4(3) no . . .
C6 C7 C8 C13 -1.8(6) no . . .
C6 C7 C12 C11 -178.2(3) no . . .
C6 C7 C12 C15 1.1(6) no . . .
C8 C7 C12 C11 -0.1(6) no . . .
C8 C7 C12 C15 179.3(3) no . . .
C12 C7 C8 C9 0.3(6) no . . .
C12 C7 C8 C13 -180.0(3) no . . .
C7 C8 C9 C10 -0.1(6) no . . .
C13 C8 C9 C10 -179.9(4) no . . .
C8 C9 C10 C11 -0.3(6) no . . .
C8 C9 C10 C14 -179.0(4) no . . .
C9 C10 C11 C12 0.5(7) no . . .
C14 C10 C11 C12 179.1(4) no . . .
C10 C11 C12 C7 -0.3(6) no . . .
C10 C11 C12 C15 -179.6(4) no . . .
N2 C16 C17 O1 -1.6(5) no . . .
N2 C16 C17 C18 179.1(3) no . . .
N2 C16 C21 C20 -178.0(3) no . . .
C17 C16 C21 C20 -0.4(6) no . . .
C21 C16 C17 O1 -179.1(3) no . . .
C21 C16 C17 C18 1.6(5) no . . .
O1 C17 C18 C19 179.7(3) no . . .
C16 C17 C18 C19 -1.0(5) no . . .
C17 C18 C19 C20 -0.8(6) no . . .
C18 C19 C20 C21 2.0(6) no . . .
C19 C20 C21 C16 -1.3(6) no . . .
O1 C22 C23 C24 -179.2(4) no . . .
O1 C22 C27 C26 178.8(4) no . . .
C23 C22 C27 C26 0.4(7) no . . .
C27 C22 C23 C24 -0.8(7) no . . .
C22 C23 C24 C25 1.4(7) no . . .
C23 C24 C25 C26 -1.7(8) no . . .
C24 C25 C26 C27 1.3(8) no . . .
C25 C26 C27 C22 -0.6(8) no . . .
N3 C29 C30 N4 0.0(5) no . . .
N3 C29 C30 C32 177.3(4) no . . .
C31 C29 C30 N4 -177.4(4) no . . .
C31 C29 C30 C32 -0.1(8) no . . .
N3 C33 C34 C35 125.4(4) no . . .
N3 C33 C34 C39 -55.5(5) no . . .
C33 C34 C35 C36 -177.0(3) no . . .
C33 C34 C35 C40 3.5(6) no . . .
C33 C34 C39 C38 176.8(3) no . . .
C33 C34 C39 C42 -5.8(6) no . . .
C35 C34 C39 C38 -4.1(6) no . . .
C35 C34 C39 C42 173.3(4) no . . .
C39 C34 C35 C36 3.9(6) no . . .
C39 C34 C35 C40 -175.6(4) no . . .
C34 C35 C36 C37 -1.2(6) no . . .
C40 C35 C36 C37 178.2(4) no . . .
C35 C36 C37 C38 -1.1(6) no . . .
C35 C36 C37 C41 -178.8(4) no . . .
C36 C37 C38 C39 0.9(7) no . . .
C41 C37 C38 C39 178.6(4) no . . .
C37 C38 C39 C34 1.7(7) no . . .
C37 C38 C39 C42 -175.7(4) no . . .
N4 C43 C44 O22 -7.1(6) no . . .
N4 C43 C44 C45 172.8(3) no . . .
N4 C43 C48 C47 -172.9(3) no . . .
C44 C43 C48 C47 0.3(6) no . . .
C48 C43 C44 O22 179.7(4) no . . .
C48 C43 C44 C45 -0.4(6) no . . .
O22 C44 C45 C46 179.5(4) no . . .
C43 C44 C45 C46 -0.4(6) no . . .
C44 C45 C46 C47 1.3(6) no . . .
C45 C46 C47 C48 -1.4(7) no . . .
C46 C47 C48 C43 0.6(6) no . . .
O22 C49 C50 C51 -177.3(3) no . . .
O22 C49 C54 C53 175.0(3) no . . .
C50 C49 C54 C53 0.4(7) no . . .
C54 C49 C50 C51 -2.8(7) no . . .
C49 C50 C51 C52 3.8(9) no . . .
C50 C51 C52 C53 -2.4(11) no . . .
C51 C52 C53 C54 -0.2(11) no . . .
C52 C53 C54 C49 1.2(9) no . . .
